data_2312947
loop_
_publ_author_name
'Watts, Spencer R.'
'Ante, David A.'
'Baranets, Sviatoslav'

_publ_section_title
;
 When the crucible contributes: serendipitous formation, flux reactivity,
 and crystal and electronic structures of two aluminium-bearing
 mixed-metal oxides,
 Ba<sub>2.1</sub>Pb<sub>0.9</sub>Al<sub>8.8</sub>In<sub>2.2</sub>O<sub>20</sub>
 and BaAl<sub>1.6</sub>Ga<sub>0.4</sub>O<sub>4</sub>.
;
_journal_coeditor_code JX3111
_journal_issue 9
_journal_name_full 'Acta crystallographica. Section C, Structural chemistry'
_journal_page_first 494
_journal_page_last 505
_journal_paper_doi 10.1107/S2053229626008144
_journal_volume 82
_journal_year 2026
_chemical_formula_iupac 'Ba2.114 Pb0.886 Al8.781 In2.219 O20'
_chemical_formula_moiety 'Ba2.114 Pb0.886 Al8.781 In2.219 O20'
_chemical_formula_sum 'Al8.78 Ba2.12 In2.22 O20 Pb0.89'
_chemical_formula_weight 1285.62
_space_group_crystal_system monoclinic
_space_group_IT_number 12
_space_group_name_Hall '-C 2y'
_space_group_name_H-M_alt 'C 1 2/m 1'
_atom_sites_solution_primary dual
_audit_creation_method
;
 Olex2 1.5 (compiled
 2024.02.16 svn.r378c4104 for
 OlexSys, GUI svn.r6928)
 V., Bourhis, L.
 J., Gildea, R.
 J., Howard, J.
 A. K. &
 Puschmann, H. (2009).
 <i>J. Appl. Cryst.</i>
 <b>42</b>, 339--341. Sheldrick,
 G. M. (2015).
 <i>Acta Cryst.</i> A<b>71</b>,
 3--8. Sheldrick, G.
 M. (2015). <i>Acta
 Cryst.</i> C<b>71</b>, 3--8.
;
_cell_angle_alpha 90
_cell_angle_beta 108.644(2)
_cell_angle_gamma 90
_cell_formula_units_Z 2
_cell_length_a 15.9491(11)
_cell_length_b 11.5929(8)
_cell_length_c 5.1241(3)
_cell_measurement_reflns_used 3682
_cell_measurement_temperature 100(2)
_cell_measurement_theta_max 30.50
_cell_measurement_theta_min 2.70
_cell_volume 897.71(10)
_computing_cell_refinement
;
SAINT (Bruker, 2019)
;
_computing_data_collection
;
APEX3 (Bruker, 2019)
;
_computing_data_reduction
;
SAINT (Bruker, 2019)
;
_computing_molecular_graphics
;
DIAMOND (Putz & Brandenburg, 2000)
;
_computing_publication_material
;
publCIF (Westrip, 2010),
<i>STRUCTURE TIDY</i> (Gelato & Parth\'e, 1987) and
<i>OLEX2</i> (Dolomanov <i>et al.</i>,  2009)
;
_computing_structure_refinement
;
SHELXL2018 (Sheldrick, 2015<i>b</i>)
;
_computing_structure_solution
;
SHELXT2018 (Sheldrick, 2015<i>a</i>)
;
_diffrn_ambient_temperature 100(2)
_diffrn_measured_fraction_theta_full 1.000
_diffrn_measured_fraction_theta_max 0.997
_diffrn_measurement_device_type 'Bruker APEXII CCD'
_diffrn_measurement_method '\f and \w scans'
_diffrn_radiation_type MoK\a
_diffrn_radiation_wavelength 0.71073
_diffrn_reflns_av_R_equivalents 0.0205
_diffrn_reflns_av_unetI/netI 0.0171
_diffrn_reflns_limit_h_max 22
_diffrn_reflns_limit_h_min -22
_diffrn_reflns_limit_k_max 16
_diffrn_reflns_limit_k_min -16
_diffrn_reflns_limit_l_max 7
_diffrn_reflns_limit_l_min -6
_diffrn_reflns_number 7138
_diffrn_reflns_theta_full 25.242
_diffrn_reflns_theta_max 30.515
_diffrn_reflns_theta_min 2.214
_diffrn_source_current 25.0
_diffrn_source_power 1.125
_diffrn_source_voltage 45.0
_diffrn_standards_number 0
_exptl_absorpt_coefficient_mu 16.186
_exptl_absorpt_correction_T_max 0.2657
_exptl_absorpt_correction_T_min 0.1523
_exptl_absorpt_correction_type multi-scan
_exptl_absorpt_process_details
;
(SADABS; Bruker, 2016)
;
_exptl_crystal_colour colourless
_exptl_crystal_density_diffrn 4.756
_exptl_crystal_description needle
_exptl_crystal_F_000 1148
_exptl_crystal_size_max 0.127
_exptl_crystal_size_mid 0.065
_exptl_crystal_size_min 0.057
_refine_diff_density_max 1.136
_refine_diff_density_min -0.914
_refine_ls_extinction_coef 0.00064(6)
_refine_ls_extinction_expression Fc^*^=kFc[1+0.001xFc^2^\l^3^/sin(2\q)]^-1/4^
_refine_ls_extinction_method
;
SHELXL2018 (Sheldrick, 2015b)
;
_refine_ls_goodness_of_fit_ref 1.116
_refine_ls_hydrogen_treatment undef
_refine_ls_matrix_type full
_refine_ls_number_parameters 95
_refine_ls_number_reflns 1434
_refine_ls_number_restraints 0
_refine_ls_restrained_S_all 1.116
_refine_ls_R_factor_all 0.0209
_refine_ls_R_factor_gt 0.0187
_refine_ls_shift/su_max 0.001
_refine_ls_shift/su_mean 0.000
_refine_ls_structure_factor_coef Fsqd
_refine_ls_weighting_details 'w=1/[\s^2^(Fo^2^)+(0.0121P)^2^+4.5658P] where P=(Fo^2^+2Fc^2^)/3'
_refine_ls_weighting_scheme calc
_refine_ls_wR_factor_gt 0.0364
_refine_ls_wR_factor_ref 0.0368
_reflns_number_gt 1342
_reflns_number_total 1434
_reflns_threshold_expression 'I > 2\s(I)'
_cod_data_source_file jx3111sup1.cif
_cod_data_source_block Ba2.1Pb0.9Al8.8In2.2O20
_cod_database_code 2312947
_shelx_space_group_comment
;
The symmetry
 employed for this
 shelxl refinement is
 uniquely defined by
 the following loop,
 which should always
 be used as
 a source of
 symmetry information in
 preference to the
 above space-group names.
 They are only
 intended as comments.
;
_shelx_estimated_absorpt_t_min 0.233
_shelx_estimated_absorpt_t_max 0.459

loop_
_space_group_symop_operation_xyz
'x, y, z'
'-x, y, -z'
'x+1/2, y+1/2, z'
'-x+1/2, y+1/2, -z'
'-x, -y, -z'
'x, -y, z'
'-x+1/2, -y+1/2, -z'
'x+1/2, -y+1/2, z'

loop_
_atom_site_type_symbol
_atom_site_label
_atom_site_fract_x
_atom_site_fract_y
_atom_site_fract_z
_atom_site_U_iso_or_equiv
_atom_site_adp_type
_atom_site_calc_flag
_atom_site_occupancy
_atom_site_disorder_assembly
_atom_site_disorder_group
Ba Ba1 0.22100(7) 0.000000 0.7074(5) 0.0108(2) Uani d 0.557(4) . .
Ba Ba2 0.000000 0.500000 0.000000 0.01212(10) Uani d 1 . .
Pb Pb1 0.21789(7) 0.000000 0.7937(3) 0.0101(2) Uani d 0.443(4) . .
Al Al1 0.14015(5) 0.21648(7) 0.11604(18) 0.00674(17) Uani d 1 . .
Al Al2 0.34816(5) 0.13524(7) 0.35744(17) 0.00625(17) Uani d 1 . .
Al Al3 0.000000 0.000000 0.000000 0.00473(13) Uani d 0.5 . .
In In3 0.000000 0.000000 0.000000 0.00473(13) Uani d 0.5 . .
Al Al4 0.000000 0.14736(3) 0.500000 0.00729(10) Uani d 0.141(2) . .
In In4 0.000000 0.14736(3) 0.500000 0.00729(10) Uani d 0.859(2) . .
O O1 0.07329(13) 0.12031(17) 0.2298(4) 0.0096(4) Uani d 1 . .
O O2 0.14259(13) 0.34540(17) 0.2962(4) 0.0095(4) Uani d 1 . .
O O3 0.23801(13) 0.14146(18) 0.1488(4) 0.0115(4) Uani d 1 . .
O O4 0.40787(13) 0.24179(18) 0.2377(4) 0.0095(4) Uani d 1 . .
O O5 0.06715(18) 0.000000 0.7493(6) 0.0096(6) Uani d 1 . .
O O6 0.39040(18) 0.000000 0.3143(6) 0.0087(6) Uani d 1 . .

loop_
_atom_site_aniso_label
_atom_site_aniso_U_11
_atom_site_aniso_U_22
_atom_site_aniso_U_33
_atom_site_aniso_U_12
_atom_site_aniso_U_13
_atom_site_aniso_U_23
Ba1 0.0086(2) 0.0079(2) 0.0167(6) 0.000 0.0053(4) 0.000
Ba2 0.01197(16) 0.01188(17) 0.0152(2) 0.000 0.00812(14) 0.000
Pb1 0.0142(2) 0.00734(19) 0.0091(5) 0.000 0.0043(3) 0.000
Al1 0.0079(4) 0.0058(4) 0.0063(4) 0.0012(3) 0.0020(3) -0.0002(3)
Al2 0.0075(4) 0.0054(4) 0.0063(4) 0.0011(3) 0.0027(3) 0.0010(3)
Al3 0.0049(3) 0.0049(3) 0.0047(3) 0.000 0.0020(2) 0.000
In3 0.0049(3) 0.0049(3) 0.0047(3) 0.000 0.0020(2) 0.000
Al4 0.00500(14) 0.00618(15) 0.00985(18) 0.000 0.00118(11) 0.000
In4 0.00500(14) 0.00618(15) 0.00985(18) 0.000 0.00118(11) 0.000
O1 0.0105(9) 0.0078(9) 0.0105(11) -0.0015(7) 0.0033(8) 0.0011(8)
O2 0.0139(9) 0.0074(9) 0.0086(10) -0.0009(7) 0.0056(8) -0.0009(8)
O3 0.0085(9) 0.0112(10) 0.0145(11) 0.0008(7) 0.0033(8) 0.0000(8)
O4 0.0100(9) 0.0104(9) 0.0085(10) -0.0006(7) 0.0036(7) 0.0028(8)
O5 0.0081(12) 0.0097(13) 0.0114(15) 0.000 0.0039(11) 0.000
O6 0.0081(12) 0.0076(12) 0.0121(15) 0.000 0.0054(11) 0.000

loop_
_atom_type_symbol
_atom_type_description
_atom_type_scat_dispersion_real
_atom_type_scat_dispersion_imag
_atom_type_scat_source
Al Al 0.0645 0.0514 'International Tables Vol C Tables 4.2.6.8 and 6.1.1.4'
Ba Ba -0.3244 2.2819 'International Tables Vol C Tables 4.2.6.8 and 6.1.1.4'
In In -0.7276 1.3100 'International Tables Vol C Tables 4.2.6.8 and 6.1.1.4'
O O 0.0106 0.0060 'International Tables Vol C Tables 4.2.6.8 and 6.1.1.4'
Pb Pb -3.3944 10.1111 'International Tables Vol C Tables 4.2.6.8 and 6.1.1.4'

loop_
_geom_angle_atom_site_label_1
_geom_angle_atom_site_label_2
_geom_angle_atom_site_label_3
_geom_angle_site_symmetry_1
_geom_angle_site_symmetry_3
_geom_angle
_geom_angle_publ_flag
Al2 Ba1 Al1 1_556 1_556 52.67(3) ?
Al2 Ba1 Al1 6 1_556 161.79(3) ?
Al2 Ba1 Al1 . 1_556 110.31(2) ?
Al2 Ba1 Al1 6_556 1_556 88.16(5) ?
Al2 Ba1 Al2 . 6 53.55(4) ?
Al2 Ba1 Al2 1_556 6_556 50.83(4) ?
Al2 Ba1 Al2 . 1_556 91.80(3) ?
Al2 Ba1 Al2 6 6_556 91.80(3) ?
Al2 Ba1 Al2 . 6_556 114.71(4) ?
Al2 Ba1 Al2 6 1_556 114.71(4) ?
O1 Ba1 Al1 6 1_556 115.30(5) ?
O1 Ba1 Al1 . 1_556 80.28(4) ?
O1 Ba1 Al2 6 1_556 164.52(7) ?
O1 Ba1 Al2 . 6 102.41(7) ?
O1 Ba1 Al2 6 . 102.41(7) ?
O1 Ba1 Al2 6 6 79.24(6) ?
O1 Ba1 Al2 . 1_556 125.54(4) ?
O1 Ba1 Al2 . . 79.24(6) ?
O1 Ba1 Al2 . 6_556 164.52(7) ?
O1 Ba1 Al2 6 6_556 125.54(4) ?
O1 Ba1 O1 . 6 52.92(8) ?
O2 Ba1 Al1 7_556 1_556 88.97(5) ?
O2 Ba1 Al1 4_546 1_556 146.24(8) ?
O2 Ba1 Al2 7_556 6 72.87(6) ?
O2 Ba1 Al2 7_556 . 29.95(5) ?
O2 Ba1 Al2 7_556 6_556 94.24(6) ?
O2 Ba1 Al2 4_546 6_556 61.91(5) ?
O2 Ba1 Al2 7_556 1_556 61.91(5) ?
O2 Ba1 Al2 4_546 . 72.87(6) ?
O2 Ba1 Al2 4_546 6 29.95(5) ?
O2 Ba1 Al2 4_546 1_556 94.24(6) ?
O2 Ba1 O1 7_556 . 95.80(7) ?
O2 Ba1 O1 4_546 6 95.80(7) ?
O2 Ba1 O1 7_556 6 131.82(10) ?
O2 Ba1 O1 4_546 . 131.82(10) ?
O2 Ba1 O2 7_556 4_546 78.81(9) ?
O3 Ba1 Al1 6_556 1_556 84.28(7) ?
O3 Ba1 Al1 1_556 1_556 25.65(5) ?
O3 Ba1 Al2 6_556 . 140.88(6) ?
O3 Ba1 Al2 6_556 1_556 67.91(6) ?
O3 Ba1 Al2 1_556 1_556 27.08(5) ?
O3 Ba1 Al2 1_556 . 103.64(5) ?
O3 Ba1 Al2 6_556 6 103.64(5) ?
O3 Ba1 Al2 1_556 6_556 67.91(6) ?
O3 Ba1 Al2 6_556 6_556 27.08(5) ?
O3 Ba1 Al2 1_556 6 140.88(6) ?
O3 Ba1 O1 1_556 . 103.31(6) ?
O3 Ba1 O1 6_556 6 103.31(6) ?
O3 Ba1 O1 1_556 6 139.85(7) ?
O3 Ba1 O1 6_556 . 139.85(7) ?
O3 Ba1 O2 6_556 4_546 75.63(6) ?
O3 Ba1 O2 6_556 7_556 120.85(8) ?
O3 Ba1 O2 1_556 7_556 75.63(7) ?
O3 Ba1 O2 1_556 4_546 120.85(8) ?
O3 Ba1 O3 1_556 6_556 73.64(11) ?
O5 Ba1 Al1 . 1_556 55.73(5) ?
O5 Ba1 Al2 . 1_556 101.14(9) ?
O5 Ba1 Al2 . 6 141.66(7) ?
O5 Ba1 Al2 . . 141.66(7) ?
O5 Ba1 Al2 . 6_556 101.14(9) ?
O5 Ba1 O1 . . 63.80(7) ?
O5 Ba1 O1 . 6 63.80(7) ?
O5 Ba1 O2 . 4_546 140.41(5) ?
O5 Ba1 O2 . 7_556 140.41(5) ?
O5 Ba1 O3 . 1_556 76.84(8) ?
O5 Ba1 O3 . 6_556 76.84(8) ?
Al2 Ba2 Al2 7_556 4 105.24(2) ?
Al2 Ba2 Al2 3_454 7_556 180.00(2) ?
Al2 Ba2 Al2 8_454 7_556 130.58(3) ?
Al2 Ba2 Al2 8_454 4 94.662(17) ?
Al2 Ba2 Al2 3_454 4 74.76(2) ?
Al2 Ba2 Al2 4_556 8_455 94.662(17) ?
Al2 Ba2 Al2 4_556 4 85.338(17) ?
Al2 Ba2 Al2 8_454 4_556 180.00(2) ?
Al2 Ba2 Al2 4_556 7_556 49.42(3) ?
Al2 Ba2 Al2 8_455 4 180.00(2) ?
Al2 Ba2 Al2 8_454 8_455 85.338(17) ?
Al2 Ba2 Al2 7_556 8_455 74.76(2) ?
Al2 Ba2 Al2 3_454 8_455 105.24(2) ?
Al2 Ba2 Al2 4_556 3_454 130.58(3) ?
Al2 Ba2 Al2 8_454 3_454 49.42(3) ?
O2 Ba2 Al2 6_565 4 59.12(4) ?
O2 Ba2 Al2 5_565 4 90.38(4) ?
O2 Ba2 Al2 . 3_454 153.16(4) ?
O2 Ba2 Al2 2 8_454 26.84(4) ?
O2 Ba2 Al2 . 8_455 90.39(4) ?
O2 Ba2 Al2 5_565 7_556 153.16(4) ?
O2 Ba2 Al2 2 4_556 153.16(4) ?
O2 Ba2 Al2 . 7_556 26.84(4) ?
O2 Ba2 Al2 5_565 8_455 89.62(4) ?
O2 Ba2 Al2 6_565 8_454 153.16(4) ?
O2 Ba2 Al2 5_565 3_454 26.84(4) ?
O2 Ba2 Al2 6_565 3_454 112.19(4) ?
O2 Ba2 Al2 6_565 4_556 26.84(4) ?
O2 Ba2 Al2 . 8_454 112.19(4) ?
O2 Ba2 Al2 6_565 8_455 120.88(4) ?
O2 Ba2 Al2 2 4 120.88(4) ?
O2 Ba2 Al2 5_565 4_556 112.19(4) ?
O2 Ba2 Al2 . 4 89.61(4) ?
O2 Ba2 Al2 2 8_455 59.12(4) ?
O2 Ba2 Al2 . 4_556 67.81(4) ?
O2 Ba2 Al2 2 7_556 112.19(4) ?
O2 Ba2 Al2 5_565 8_454 67.81(4) ?
O2 Ba2 Al2 6_565 7_556 67.81(4) ?
O2 Ba2 Al2 2 3_454 67.81(4) ?
O2 Ba2 O2 5_565 . 180.0 ?
O2 Ba2 O2 2 . 104.03(8) ?
O2 Ba2 O2 6_565 . 75.97(8) ?
O2 Ba2 O2 6_565 2 180.0 ?
O2 Ba2 O2 2 5_565 75.97(8) ?
O2 Ba2 O2 6_565 5_565 104.03(8) ?
O6 Ba2 Al2 7 8_455 155.391(16) ?
O6 Ba2 Al2 3_455 7_556 80.66(6) ?
O6 Ba2 Al2 3_455 4 155.391(16) ?
O6 Ba2 Al2 3_455 8_455 24.609(16) ?
O6 Ba2 Al2 3_455 4_556 80.66(6) ?
O6 Ba2 Al2 7 3_454 80.66(6) ?
O6 Ba2 Al2 7 7_556 99.34(6) ?
O6 Ba2 Al2 3_455 3_454 99.34(6) ?
O6 Ba2 Al2 7 4_556 99.34(6) ?
O6 Ba2 Al2 7 8_454 80.66(6) ?
O6 Ba2 Al2 3_455 8_454 99.34(6) ?
O6 Ba2 Al2 7 4 24.609(16) ?
O6 Ba2 O2 3_455 2 76.51(6) ?
O6 Ba2 O2 3_455 6_565 103.49(6) ?
O6 Ba2 O2 3_455 5_565 76.51(6) ?
O6 Ba2 O2 7 5_565 103.49(6) ?
O6 Ba2 O2 7 . 76.51(6) ?
O6 Ba2 O2 3_455 . 103.49(6) ?
O6 Ba2 O2 7 2 103.49(6) ?
O6 Ba2 O2 7 6_565 76.51(6) ?
O6 Ba2 O6 7 3_455 180.00(7) ?
O3 Pb1 O3 1_556 6_556 86.47(11) ?
O5 Pb1 O3 . 1_556 87.58(9) ?
O5 Pb1 O3 . 6_556 87.58(9) ?
Ba1 Al1 Ba1 1_554 7_556 114.95(3) ?
Ba1 Al1 Ba1 1_554 . 85.09(2) ?
Ba1 Al1 Ba1 . 7_556 110.24(3) ?
Ba1 Al1 Ba2 1_554 . 139.37(4) ?
Ba1 Al1 Ba2 . . 134.66(4) ?
Ba1 Al1 Ba2 7_556 . 65.30(2) ?
O1 Al1 Ba1 . 1_554 96.52(8) ?
O1 Al1 Ba1 . 7_556 144.36(9) ?
O1 Al1 Ba1 . . 53.89(7) ?
O1 Al1 Ba2 . . 101.81(7) ?
O1 Al1 O4 . 7 113.33(10) ?
O2 Al1 Ba1 . . 101.38(8) ?
O2 Al1 Ba1 . 1_554 155.77(8) ?
O2 Al1 Ba1 . 7_556 40.86(7) ?
O2 Al1 Ba2 . . 43.78(7) ?
O2 Al1 O1 . . 106.20(10) ?
O2 Al1 O4 . 7 103.47(10) ?
O3 Al1 Ba1 . 7_556 88.49(8) ?
O3 Al1 Ba1 . . 62.15(8) ?
O3 Al1 Ba1 . 1_554 42.68(8) ?
O3 Al1 Ba2 . . 151.92(8) ?
O3 Al1 O1 . . 105.61(10) ?
O3 Al1 O2 . . 120.38(11) ?
O3 Al1 O4 . 7 108.13(11) ?
O4 Al1 Ba1 7 7_556 91.98(8) ?
O4 Al1 Ba1 7 1_554 74.23(8) ?
O4 Al1 Ba1 7 . 154.66(8) ?
O4 Al1 Ba2 7 . 65.25(7) ?
Ba1 Al2 Ba1 . 1_554 91.80(3) ?
Ba1 Al2 Ba2 . 3_545 128.83(3) ?
Ba1 Al2 Ba2 . 3_546 71.24(3) ?
Ba1 Al2 Ba2 1_554 3_545 68.77(3) ?
Ba1 Al2 Ba2 1_554 3_546 129.46(3) ?
Ba2 Al2 Ba2 3_546 3_545 85.337(17) ?
O2 Al2 Ba1 7_556 1_554 145.39(8) ?
O2 Al2 Ba1 7_556 . 53.74(7) ?
O2 Al2 Ba2 7_556 3_545 132.90(7) ?
O2 Al2 Ba2 7_556 3_546 48.77(7) ?
O2 Al2 O4 7_556 . 112.28(10) ?
O2 Al2 O6 7_556 . 109.44(13) ?
O3 Al2 Ba1 . 1_554 45.67(8) ?
O3 Al2 Ba1 . . 72.26(8) ?
O3 Al2 Ba2 . 3_546 142.91(8) ?
O3 Al2 Ba2 . 3_545 113.17(8) ?
O3 Al2 O2 . 7_556 111.05(11) ?
O3 Al2 O4 . . 107.76(10) ?
O3 Al2 O6 . . 108.26(12) ?
O4 Al2 Ba1 . 1_554 100.68(8) ?
O4 Al2 Ba1 . . 162.21(8) ?
O4 Al2 Ba2 . 3_546 108.99(7) ?
O4 Al2 Ba2 . 3_545 68.18(7) ?
O6 Al2 Ba1 . 1_554 67.90(10) ?
O6 Al2 Ba1 . . 88.44(9) ?
O6 Al2 Ba2 . 3_546 64.49(10) ?
O6 Al2 Ba2 . 3_545 40.55(9) ?
O6 Al2 O4 . . 107.92(11) ?
Al4 In3 Al4 5 1_554 67.391(11) ?
Al4 In3 Al4 5_556 1_554 180.0 ?
Al4 In3 Al4 5 5_556 112.609(10) ?
In4 In3 Al4 . 5_556 67.391(10) ?
In4 In3 Al4 . 5 180.0 ?
In4 In3 Al4 . 1_554 112.609(11) ?
O1 In3 Al4 . 5 137.58(6) ?
O1 In3 Al4 5 1_554 93.08(6) ?
O1 In3 Al4 2 1_554 42.42(6) ?
O1 In3 Al4 . 5_556 93.08(6) ?
O1 In3 Al4 6 1_554 137.58(6) ?
O1 In3 Al4 6 5 86.92(6) ?
O1 In3 Al4 2 5 93.08(6) ?
O1 In3 Al4 5 5_556 86.92(6) ?
O1 In3 Al4 6 5_556 42.42(6) ?
O1 In3 Al4 2 5_556 137.58(6) ?
O1 In3 Al4 5 5 42.42(6) ?
O1 In3 Al4 . 1_554 86.92(6) ?
O1 In3 In4 6 . 93.08(6) ?
O1 In3 In4 . . 42.42(6) ?
O1 In3 In4 2 . 86.92(6) ?
O1 In3 In4 5 . 137.58(6) ?
O1 In3 O1 2 . 88.91(12) ?
O1 In3 O1 6 . 91.09(12) ?
O1 In3 O1 5 6 88.91(12) ?
O1 In3 O1 5 . 180.0 ?
O1 In3 O1 6 2 180.00(14) ?
O1 In3 O1 5 2 91.09(12) ?
O5 In3 Al4 1_554 5_556 134.90(5) ?
O5 In3 Al4 5_556 5_556 45.10(5) ?
O5 In3 Al4 5_556 1_554 134.90(5) ?
O5 In3 Al4 5_556 5 134.90(5) ?
O5 In3 Al4 1_554 5 45.10(5) ?
O5 In3 Al4 1_554 1_554 45.10(5) ?
O5 In3 In4 1_554 . 134.90(5) ?
O5 In3 In4 5_556 . 45.10(5) ?
O5 In3 O1 1_554 2 87.19(8) ?
O5 In3 O1 1_554 6 92.81(8) ?
O5 In3 O1 5_556 6 87.19(8) ?
O5 In3 O1 5_556 2 92.81(8) ?
O5 In3 O1 5_556 . 87.19(8) ?
O5 In3 O1 1_554 . 92.81(8) ?
O5 In3 O1 5_556 5 92.81(8) ?
O5 In3 O1 1_554 5 87.19(8) ?
O5 In3 O5 5_556 1_554 180.00(11) ?
Ba1 In4 Ba1 . 5_556 125.827(18) ?
Al3 In4 Ba1 1_556 5_556 74.52(3) ?
Al3 In4 Ba1 1_556 . 76.21(3) ?
In3 In4 Ba1 . . 74.52(3) ?
In3 In4 Ba1 . 5_556 76.21(3) ?
In3 In4 Al3 . 1_556 112.609(11) ?
O1 In4 Ba1 . . 56.54(7) ?
O1 In4 Ba1 . 5_556 114.55(6) ?
O1 In4 Ba1 2_556 5_556 56.54(7) ?
O1 In4 Ba1 2_556 . 114.55(6) ?
O1 In4 Al3 2_556 1_556 38.84(5) ?
O1 In4 Al3 . 1_556 127.83(6) ?
O1 In4 In3 2_556 . 127.83(6) ?
O1 In4 In3 . . 38.84(5) ?
O1 In4 O1 2_556 . 162.84(11) ?
O1 In4 O5 2_556 . 76.77(9) ?
O1 In4 O5 . . 89.81(9) ?
O1 In4 O5 . 5_556 76.77(9) ?
O1 In4 O5 2_556 5_556 89.81(9) ?
O4 In4 Ba1 7_556 . 72.16(6) ?
O4 In4 Ba1 8_455 5_556 72.16(6) ?
O4 In4 Ba1 7_556 5_556 150.14(6) ?
O4 In4 Ba1 8_455 . 150.14(6) ?
O4 In4 Al3 8_455 1_556 133.65(5) ?
O4 In4 Al3 7_556 1_556 89.61(6) ?
O4 In4 In3 8_455 . 89.61(6) ?
O4 In4 In3 7_556 . 133.65(5) ?
O4 In4 O1 8_455 2_556 95.21(8) ?
O4 In4 O1 7_556 . 95.20(8) ?
O4 In4 O1 8_455 . 95.34(8) ?
O4 In4 O1 7_556 2_556 95.34(8) ?
O4 In4 O4 7_556 8_455 103.97(11) ?
O4 In4 O5 7_556 . 89.56(8) ?
O4 In4 O5 8_455 5_556 89.56(8) ?
O4 In4 O5 7_556 5_556 164.97(8) ?
O4 In4 O5 8_455 . 164.97(8) ?
O5 In4 Ba1 . 5_556 92.85(6) ?
O5 In4 Ba1 5_556 . 92.86(6) ?
O5 In4 Ba1 . . 40.69(7) ?
O5 In4 Ba1 5_556 5_556 40.69(7) ?
O5 In4 Al3 5_556 1_556 85.57(7) ?
O5 In4 Al3 . 1_556 38.20(7) ?
O5 In4 In3 5_556 . 38.20(7) ?
O5 In4 In3 . . 85.57(7) ?
O5 In4 O5 . 5_556 77.86(12) ?
Al1 O1 Ba1 . . 99.00(9) ?
Al1 O1 In3 . . 124.05(12) ?
Al1 O1 In4 . . 130.18(11) ?
In3 O1 Ba1 . . 107.99(8) ?
In3 O1 In4 . . 98.74(8) ?
In4 O1 Ba1 . . 89.40(8) ?
Ba1 O2 Ba2 7_556 . 94.64(6) ?
Al1 O2 Ba1 . 7_556 115.20(10) ?
Al1 O2 Ba2 . . 111.64(9) ?
Al2 O2 Ba1 7_556 7_556 96.31(10) ?
Al2 O2 Ba2 7_556 . 104.39(9) ?
Al2 O2 Al1 7_556 . 128.72(13) ?
Pb1 O3 Ba1 1_554 1_554 6.896(17) ?
Al1 O3 Ba1 . 1_554 111.67(10) ?
Al1 O3 Pb1 . 1_554 111.67(11) ?
Al2 O3 Ba1 . 1_554 107.25(10) ?
Al2 O3 Pb1 . 1_554 107.58(10) ?
Al2 O3 Al1 . . 140.75(14) ?
Al1 O4 Al4 7 7_556 118.03(11) ?
Al2 O4 Al1 . 7 115.58(12) ?
Al2 O4 Al4 . 7_556 123.26(11) ?
Pb1 O5 Ba1 . . 9.89(3) ?
Al3 O5 Ba1 1_556 . 145.21(16) ?
Al3 O5 Pb1 1_556 . 135.32(16) ?
Al3 O5 Al4 1_556 5_556 96.71(9) ?
Al3 O5 In4 1_556 . 96.71(9) ?
Al4 O5 Ba1 5_556 . 104.85(9) ?
Al4 O5 Pb1 5_556 . 110.55(9) ?
In4 O5 Ba1 . . 104.85(9) ?
In4 O5 Pb1 . . 110.55(9) ?
In4 O5 Al4 . 5_556 102.14(12) ?
Al2 O6 Ba2 . 3_545 114.84(9) ?
Al2 O6 Ba2 6 3_545 114.84(9) ?
Al2 O6 Al2 6 . 127.49(17) ?

loop_
_geom_bond_atom_site_label_1
_geom_bond_atom_site_label_2
_geom_bond_site_symmetry_2
_geom_bond_distance
_geom_bond_publ_flag
Ba1 Al1 1_556 3.7513(18) ?
Ba1 Al2 . 3.4801(19) ?
Ba1 Al2 6_556 3.653(2) ?
Ba1 Al2 1_556 3.653(2) ?
Ba1 Al2 6 3.4801(19) ?
Ba1 O1 . 3.130(3) ?
Ba1 O1 6 3.130(3) ?
Ba1 O2 4_546 2.823(2) ?
Ba1 O2 7_556 2.823(2) ?
Ba1 O3 6_556 2.736(3) ?
Ba1 O3 1_556 2.736(3) ?
Ba1 O5 . 2.531(3) ?
Ba2 Al2 7_556 3.7504(8) ?
Ba2 Al2 3_454 3.7504(8) ?
Ba2 Al2 4_556 3.7504(8) ?
Ba2 Al2 8_455 3.8097(8) ?
Ba2 Al2 8_454 3.7504(8) ?
Ba2 Al2 4 3.8097(8) ?
Ba2 O2 6_565 2.912(2) ?
Ba2 O2 . 2.912(2) ?
Ba2 O2 2 2.912(2) ?
Ba2 O2 5_565 2.912(2) ?
Ba2 O6 3_455 2.729(3) ?
Ba2 O6 7 2.729(3) ?
Pb1 O3 6_556 2.394(2) ?
Pb1 O3 1_556 2.394(2) ?
Pb1 O5 . 2.341(3) ?
Al1 O1 . 1.766(2) ?
Al1 O2 . 1.750(2) ?
Al1 O3 . 1.747(2) ?
Al1 O4 7 1.794(2) ?
Al2 O2 7_556 1.748(2) ?
Al2 O3 . 1.742(2) ?
Al2 O4 . 1.784(2) ?
Al2 O6 . 1.7482(15) ?
In3 Al4 1_554 3.0794(2) ?
In3 Al4 5_556 3.0794(2) ?
In3 Al4 5 3.0794(2) ?
In3 In4 . 3.0794(2) ?
In3 O1 2 1.954(2) ?
In3 O1 5 1.954(2) ?
In3 O1 . 1.954(2) ?
In3 O1 6 1.954(2) ?
In3 O5 5_556 1.917(3) ?
In3 O5 1_554 1.917(3) ?
In4 O1 . 2.102(2) ?
In4 O1 2_556 2.102(2) ?
In4 O4 7_556 2.087(2) ?
In4 O4 8_455 2.087(2) ?
In4 O5 . 2.1961(19) ?
In4 O5 5_556 2.1961(19) ?

loop_
_geom_torsion_atom_site_label_1
_geom_torsion_atom_site_label_2
_geom_torsion_atom_site_label_3
_geom_torsion_atom_site_label_4
_geom_torsion_site_symmetry_1
_geom_torsion_site_symmetry_2
_geom_torsion_site_symmetry_3
_geom_torsion_site_symmetry_4
_geom_torsion
_geom_torsion_publ_flag
Ba1 Al1 O1 Ba1 1_554 . . . 79.04(6) ?
Ba1 Al1 O1 Ba1 7_556 . . . -73.59(13) ?
Ba1 Al1 O1 In3 1_554 . . . -39.93(13) ?
Ba1 Al1 O1 In3 . . . . -118.97(15) ?
Ba1 Al1 O1 In3 7_556 . . . 167.44(6) ?
Ba1 Al1 O1 In4 . . . . 96.89(15) ?
Ba1 Al1 O1 In4 1_554 . . . 175.93(12) ?
Ba1 Al1 O1 In4 7_556 . . . 23.3(2) ?
Ba1 Al1 O2 Ba1 1_554 . . 7_556 4.3(3) ?
Ba1 Al1 O2 Ba1 . . . 7_556 107.86(9) ?
Ba1 Al1 O2 Ba2 . . . . -145.70(6) ?
Ba1 Al1 O2 Ba2 7_556 . . . 106.44(13) ?
Ba1 Al1 O2 Ba2 1_554 . . . 110.74(18) ?
Ba1 Al1 O2 Al2 . . . 7_556 -14.35(16) ?
Ba1 Al1 O2 Al2 1_554 . . 7_556 -117.90(19) ?
Ba1 Al1 O2 Al2 7_556 . . 7_556 -122.2(2) ?
Ba1 Al1 O3 Ba1 7_556 . . 1_554 -130.62(8) ?
Ba1 Al1 O3 Ba1 . . . 1_554 115.47(10) ?
Ba1 Al1 O3 Pb1 7_556 . . 1_554 -138.04(9) ?
Ba1 Al1 O3 Pb1 . . . 1_554 108.05(10) ?
Ba1 Al1 O3 Pb1 1_554 . . 1_554 -7.42(2) ?
Ba1 Al1 O3 Al2 7_556 . . . 41.6(2) ?
Ba1 Al1 O3 Al2 . . . . -72.3(2) ?
Ba1 Al1 O3 Al2 1_554 . . . 172.2(3) ?
Ba1 Al2 O3 Ba1 . . . 1_554 -111.02(8) ?
Ba1 Al2 O3 Pb1 1_554 . . 1_554 7.219(19) ?
Ba1 Al2 O3 Pb1 . . . 1_554 -103.80(9) ?
Ba1 Al2 O3 Al1 1_554 . . . -172.4(3) ?
Ba1 Al2 O3 Al1 . . . . 76.6(2) ?
Ba1 Al2 O4 Al1 . . . 7 -111.3(2) ?
Ba1 Al2 O4 Al1 1_554 . . 7 22.53(12) ?
Ba1 Al2 O4 Al4 1_554 . . 7_556 -177.94(10) ?
Ba1 Al2 O4 Al4 . . . 7_556 48.2(3) ?
Ba1 Al2 O6 Ba2 . . . 3_545 175.31(12) ?
Ba1 Al2 O6 Ba2 1_554 . . 3_545 82.73(12) ?
Ba1 Al2 O6 Al2 1_554 . . 6 -77.1(2) ?
Ba1 Al2 O6 Al2 . . . 6 15.5(2) ?
Ba2 Al1 O1 Ba1 . . . . -137.42(5) ?
Ba2 Al1 O1 In3 . . . . 103.61(11) ?
Ba2 Al1 O1 In4 . . . . -40.53(14) ?
Ba2 Al1 O2 Ba1 . . . 7_556 -106.44(13) ?
Ba2 Al1 O2 Al2 . . . 7_556 131.36(19) ?
Ba2 Al1 O3 Ba1 . . . 1_554 -110.22(15) ?
Ba2 Al1 O3 Pb1 . . . 1_554 -117.64(14) ?
Ba2 Al1 O3 Al2 . . . . 62.0(3) ?
Ba2 Al2 O3 Ba1 3_546 . . 1_554 -100.43(12) ?
Ba2 Al2 O3 Ba1 3_545 . . 1_554 14.37(11) ?
Ba2 Al2 O3 Pb1 3_546 . . 1_554 -93.21(13) ?
Ba2 Al2 O3 Pb1 3_545 . . 1_554 21.59(11) ?
Ba2 Al2 O3 Al1 3_546 . . . 87.2(2) ?
Ba2 Al2 O3 Al1 3_545 . . . -158.04(18) ?
Ba2 Al2 O4 Al1 3_546 . . 7 161.02(9) ?
Ba2 Al2 O4 Al1 3_545 . . 7 84.34(11) ?
Ba2 Al2 O4 Al4 3_546 . . 7_556 -39.45(13) ?
Ba2 Al2 O4 Al4 3_545 . . 7_556 -116.13(12) ?
Ba2 Al2 O6 Ba2 3_546 . . 3_545 -114.78(13) ?
Ba2 Al2 O6 Al2 3_546 . . 6 85.4(2) ?
Ba2 Al2 O6 Al2 3_545 . . 6 -159.8(3) ?
O1 Al1 O2 Ba1 . . . 7_556 163.28(10) ?
O1 Al1 O2 Ba2 . . . . -90.28(11) ?
O1 Al1 O2 Al2 . . . 7_556 41.08(18) ?
O1 Al1 O3 Ba1 . . . 1_554 82.58(12) ?
O1 Al1 O3 Pb1 . . . 1_554 75.16(13) ?
O1 Al1 O3 Al2 . . . . -105.2(2) ?
O2 Al1 O1 Ba1 . . . . -92.44(10) ?
O2 Al1 O1 In3 . . . . 148.59(12) ?
O2 Al1 O1 In4 . . . . 4.45(17) ?
O2 Al1 O3 Ba1 . . . 1_554 -157.45(10) ?
O2 Al1 O3 Pb1 . . . 1_554 -164.87(10) ?
O2 Al1 O3 Al2 . . . . 14.7(3) ?
O2 Al2 O3 Ba1 7_556 . . 1_554 -148.98(10) ?
O2 Al2 O3 Pb1 7_556 . . 1_554 -141.76(10) ?
O2 Al2 O3 Al1 7_556 . . . 38.6(2) ?
O2 Al2 O4 Al1 7_556 . . 7 -146.73(12) ?
O2 Al2 O4 Al4 7_556 . . 7_556 12.80(16) ?
O2 Al2 O6 Ba2 7_556 . . 3_545 -134.26(12) ?
O2 Al2 O6 Al2 7_556 . . 6 65.9(2) ?
O3 Al1 O1 Ba1 . . . . 36.47(11) ?
O3 Al1 O1 In3 . . . . -82.50(15) ?
O3 Al1 O1 In4 . . . . 133.35(14) ?
O3 Al1 O2 Ba1 . . . 7_556 43.60(16) ?
O3 Al1 O2 Ba2 . . . . 150.04(10) ?
O3 Al1 O2 Al2 . . . 7_556 -78.60(18) ?
O3 Al2 O4 Al1 . . . 7 -24.14(15) ?
O3 Al2 O4 Al4 . . . 7_556 135.40(12) ?
O3 Al2 O6 Ba2 . . . 3_545 104.58(13) ?
O3 Al2 O6 Al2 . . . 6 -55.2(2) ?
O4 Al1 O1 Ba1 7 . . . 154.65(9) ?
O4 Al1 O1 In3 7 . . . 35.68(16) ?
O4 Al1 O1 In4 7 . . . -108.47(15) ?
O4 Al1 O2 Ba1 7 . . 7_556 -77.14(12) ?
O4 Al1 O2 Ba2 7 . . . 29.30(11) ?
O4 Al1 O2 Al2 7 . . 7_556 160.65(14) ?
O4 Al1 O3 Ba1 7 . . 1_554 -39.03(13) ?
O4 Al1 O3 Pb1 7 . . 1_554 -46.45(13) ?
O4 Al1 O3 Al2 7 . . . 133.2(2) ?
O4 Al2 O3 Ba1 . . . 1_554 87.67(11) ?
O4 Al2 O3 Pb1 . . . 1_554 94.89(11) ?
O4 Al2 O3 Al1 . . . . -84.7(2) ?
O4 Al2 O6 Ba2 . . . 3_545 -11.80(16) ?
O4 Al2 O6 Al2 . . . 6 -171.59(18) ?
O6 Al2 O3 Ba1 . . . 1_554 -28.81(14) ?
O6 Al2 O3 Pb1 . . . 1_554 -21.60(15) ?
O6 Al2 O3 Al1 . . . . 158.8(2) ?
O6 Al2 O4 Al1 . . . 7 92.57(15) ?
O6 Al2 O4 Al4 . . . 7_556 -107.90(15) ?
